data_1517730
loop_
_publ_author_name
'Zah-Letho, J.J.'
'Verbaere, A.'
'Jouanneaux, A.'
'Taulelle, F.'
'Piffard, Y.'
'Tournoux, M.'

_publ_section_title
;
 "Nb2-x P3-y O12", a novel Nb(V) oxophosphate with disordered cation
 vacancies in a Sc2 (W O4)3 - type structure
;
_journal_name_full 'Journal of Solid State Chemistry'
_journal_page_first 335
_journal_page_last 342
_journal_volume 116
_journal_year 1995
_chemical_formula_analytical 'Nb1.91 P2.82 H0.5 (O11.89 N0.11)'
_chemical_formula_structural 'Nb1.91 P2.82 O12'
_chemical_formula_sum 'Nb1.91 O12 P2.82'
_chemical_name_systematic
;
Niobium Phosphorus Oxide (1.9/2.8/12)
;
_space_group_IT_number 60
_symmetry_Int_Tables_number 60
_symmetry_space_group_name_Hall '-P 2n 2ab'
_symmetry_space_group_name_H-M 'P b c n'
_cell_angle_alpha 90.
_cell_angle_beta 90.
_cell_angle_gamma 90.
_cell_formula_units_Z 4
_cell_length_a 12.0819(2)
_cell_length_b 8.6848(1)
_cell_length_c 8.7452(1)
_cell_volume 917.62(2)
_cod_data_source_file Nb1_91P2_82H0.5_O12N_Pbcn_DC276.cif
_cod_data_source_block chateigner
_cod_original_cell_volume 917.62
_cod_database_code 1517730

loop_
_symmetry_equiv_pos_site_id
_symmetry_equiv_pos_as_xyz
1 'x, -y, z+1/2'
2 '-x+1/2, y+1/2, z'
3 'x+1/2, y+1/2, -z+1/2'
4 '-x, -y, -z'
5 '-x, y, -z+1/2'
6 'x+1/2, -y+1/2, -z'
7 '-x+1/2, -y+1/2, z+1/2'
8 'x, y, z'

loop_
_atom_site_label
_atom_site_type_symbol
_atom_site_symmetry_multiplicity
_atom_site_Wyckoff_symbol
_atom_site_fract_x
_atom_site_fract_y
_atom_site_fract_z
_atom_site_occupancy
_atom_site_attached_hydrogens
_atom_site_B_iso_or_equiv
Nb1 Nb5+ 8 d 0.3812(1) 0.2504(3) 0.4665(1) 0.955 0 0.85(4)
P1 P5+ 4 c 0 0.4690(8) 0.25 0.94 0 1.10(9)
P2 P5+ 8 d 0.3556(4) 0.3929(6) 0.1146(5) 0.94 0 1.10(9)
O1 O2- 8 d 0.144(1) 0.071(1) 0.095(1) 1. 0 1.1(1)
O2 O2- 8 d 0.0657(8) 0.362(1) 0.148(1) 1. 0 1.1(1)
O3 O2- 8 d 0.2716(8) 0.319(1) 0.006(1) 1. 0 1.1(1)
O4 O2- 8 d 0.4185(7) 0.068(1) 0.340(1) 1. 0 1.1(1)
O5 O2- 8 d 0.4671(8) 0.324(1) 0.066(1) 1. 0 1.1(1)
O6 O2- 8 d 0.3281(9) 0.356(1) 0.279(1) 1. 0 1.1(1)

loop_
_atom_type_symbol
_atom_type_oxidation_number
Nb5+ 5
O2- -2
P5+ 5
